data_7019288
loop_
_publ_author_name
'Turov, Yevgeniya'
'Berry, John F.'

_publ_section_title
;
 Synthesis, characterization and thermal properties of trimetallic
 N(3)-Cr[quadruple bond, length as m-dash]CrM-N(3) azide complexes with M
 = Cr, Mn, Fe, and Co.
;
_journal_issue 26
_journal_name_full 'Dalton transactions (Cambridge, England : 2003)'
_journal_page_first 8153
_journal_page_last 8161
_journal_paper_doi 10.1039/c2dt30150d
_journal_volume 41
_journal_year 2012
_chemical_formula_moiety 'C40 H32 Co Cr2 N18, C4 H10 O'
_chemical_formula_sum 'C44 H42 Co Cr2 N18 O'
_chemical_formula_weight 1001.89
_chemical_name_common Cr2Co(dpa)4(N3)2(Et2O)
_space_group_IT_number 14
_symmetry_cell_setting monoclinic
_symmetry_space_group_name_Hall '-P 2ybc'
_symmetry_space_group_name_H-M 'P 1 21/c 1'
_atom_sites_solution_hydrogens geom
_atom_sites_solution_primary direct
_atom_sites_solution_secondary difmap
_audit_creation_method SHELXL-97
_cell_angle_alpha 90.00
_cell_angle_beta 104.6270(10)
_cell_angle_gamma 90.00
_cell_formula_units_Z 4
_cell_length_a 16.0970(3)
_cell_length_b 16.3036(3)
_cell_length_c 17.7674(4)
_cell_measurement_reflns_used 9622
_cell_measurement_temperature 296(2)
_cell_measurement_theta_max 22.9135
_cell_measurement_theta_min 2.3359
_cell_volume 4511.74(16)
_computing_cell_refinement 'SAINT Ver. 7.24A (Bruker-AXS, 2007)'
_computing_data_collection 'APEX2 Ver. 2.1-4 (Bruker-AXS, 2009)'
_computing_data_reduction 'SAINT Ver. 7.24A'
_computing_molecular_graphics SHELXTL
_computing_publication_material SHELXTL
_computing_structure_refinement 'SHELXTL, OLEX2 (Dolomanov et al., 2009)'
_computing_structure_solution 'SHELXS-97 (Sheldrick, 2008)'
_diffrn_ambient_temperature 296(2)
_diffrn_measured_fraction_theta_full 0.995
_diffrn_measured_fraction_theta_max 0.995
_diffrn_measurement_device_type 'Bruker SMART APEX2 area detector'
_diffrn_measurement_method '0.60\% \w and 0.6\% \f scans'
_diffrn_radiation_monochromator 'mirror optics'
_diffrn_radiation_source 'micro-focus sealed tube'
_diffrn_radiation_type MoK\a
_diffrn_radiation_wavelength 0.71073
_diffrn_reflns_av_R_equivalents 0.0648
_diffrn_reflns_av_sigmaI/netI 0.0352
_diffrn_reflns_limit_h_max 20
_diffrn_reflns_limit_h_min -20
_diffrn_reflns_limit_k_max 20
_diffrn_reflns_limit_k_min -20
_diffrn_reflns_limit_l_max 22
_diffrn_reflns_limit_l_min -22
_diffrn_reflns_number 80208
_diffrn_reflns_theta_full 26.47
_diffrn_reflns_theta_max 26.47
_diffrn_reflns_theta_min 1.31
_exptl_absorpt_coefficient_mu 0.894
_exptl_absorpt_correction_T_max 0.9360
_exptl_absorpt_correction_T_min 0.8873
_exptl_absorpt_correction_type analytical
_exptl_absorpt_process_details
;
SADABS (Bruker-AXS, 2007)
;
_exptl_crystal_colour orange
_exptl_crystal_density_diffrn 1.475
_exptl_crystal_density_method 'not measured'
_exptl_crystal_description block
_exptl_crystal_F_000 2060
_exptl_crystal_size_max 0.14
_exptl_crystal_size_mid 0.08
_exptl_crystal_size_min 0.08
_refine_diff_density_max 0.312
_refine_diff_density_min -0.636
_refine_diff_density_rms 0.054
_refine_ls_extinction_method none
_refine_ls_goodness_of_fit_ref 1.018
_refine_ls_hydrogen_treatment undef
_refine_ls_matrix_type full
_refine_ls_number_parameters 594
_refine_ls_number_reflns 9290
_refine_ls_number_restraints 0
_refine_ls_restrained_S_all 1.018
_refine_ls_R_factor_all 0.0727
_refine_ls_R_factor_gt 0.0402
_refine_ls_shift/su_max 0.001
_refine_ls_shift/su_mean 0.000
_refine_ls_structure_factor_coef Fsqd
_refine_ls_weighting_details 'calc w=1/[\s^2^(Fo^2^)+(0.0364P)^2^+4.2901P] where P=(Fo^2^+2Fc^2^)/3'
_refine_ls_weighting_scheme calc
_refine_ls_wR_factor_gt 0.0924
_refine_ls_wR_factor_ref 0.1072
_reflns_number_gt 6261
_reflns_number_total 9290
_reflns_threshold_expression >2sigma(I)
_cod_data_source_file c2dt30150d.txt
_cod_data_source_block compound11a(296K)
_cod_original_sg_symbol_H-M P2(1)/c
_cod_database_code 7019288

loop_
_symmetry_equiv_pos_as_xyz
'x, y, z'
'-x, y+1/2, -z+1/2'
'-x, -y, -z'
'x, -y-1/2, z-1/2'

loop_
_atom_site_label
_atom_site_type_symbol
_atom_site_fract_x
_atom_site_fract_y
_atom_site_fract_z
_atom_site_U_iso_or_equiv
_atom_site_adp_type
_atom_site_occupancy
_atom_site_symmetry_multiplicity
_atom_site_calc_flag
_atom_site_refinement_flags
_atom_site_disorder_assembly
_atom_site_disorder_group
Cr1A Cr 0.34134(13) 0.06944(13) 0.18148(12) 0.0310(7) Uiso 0.43 1 d P A 2
Co1A Co 0.12966(11) -0.01588(11) 0.29641(10) 0.0395(6) Uiso 0.43 1 d P A 2
Cr2A Cr 0.25065(9) 0.02938(9) 0.23162(8) 0.0325(4) Uiso 0.43 1 d P A 2
Co1 Co 0.35002(9) 0.06936(9) 0.17412(8) 0.0380(5) Uiso 0.57 1 d P A 1
Cr2 Cr 0.23542(7) 0.02411(7) 0.24132(6) 0.0307(3) Uiso 0.57 1 d P A 1
Cr1 Cr 0.14316(10) -0.01587(10) 0.29254(9) 0.0383(5) Uiso 0.57 1 d P A 1
N11 N 0.31205(15) 0.07458(14) 0.33832(13) 0.0375(5) Uani 1 1 d . . .
N5 N 0.17609(15) -0.02081(15) 0.13423(13) 0.0372(5) Uani 1 1 d . . .
N10 N 0.42808(15) 0.06546(15) 0.28580(14) 0.0403(6) Uani 1 1 d . . .
N8 N 0.30401(15) -0.08154(14) 0.26230(14) 0.0365(5) Uani 1 1 d . . .
N3 N 0.05939(15) 0.07576(15) 0.22735(14) 0.0401(6) Uani 1 1 d . . .
N13 N 0.44705(17) 0.10791(19) 0.12576(18) 0.0573(7) Uani 1 1 d . . .
N16 N 0.03292(19) -0.0551(2) 0.34089(18) 0.0614(8) Uani 1 1 d . . .
N7 N 0.37402(15) -0.05272(15) 0.16747(13) 0.0384(6) Uani 1 1 d . . .
N6 N 0.10165(15) -0.09995(15) 0.20161(14) 0.0392(6) Uani 1 1 d . . .
N4 N 0.25217(15) 0.06558(14) 0.07437(14) 0.0383(5) Uani 1 1 d . . .
N2 N 0.18271(15) 0.13479(14) 0.20949(13) 0.0374(5) Uani 1 1 d . . .
C35 C 0.39938(19) 0.07334(17) 0.35133(17) 0.0390(7) Uani 1 1 d . A .
N1 N 0.31146(15) 0.18739(15) 0.19930(13) 0.0395(6) Uani 1 1 d . . .
N12 N 0.18931(16) 0.06899(15) 0.38209(14) 0.0420(6) Uani 1 1 d . . .
C26 C 0.29809(19) -0.12111(17) 0.32840(16) 0.0383(7) Uani 1 1 d . A .
C15 C 0.18114(18) 0.01818(18) 0.06743(17) 0.0383(7) Uani 1 1 d . A .
N17 N 0.01988(16) -0.08829(17) 0.39498(17) 0.0476(6) Uani 1 1 d . A .
N9 N 0.22823(15) -0.10091(15) 0.35420(14) 0.0396(6) Uani 1 1 d . . .
C36 C 0.2699(2) 0.09982(18) 0.39240(16) 0.0403(7) Uani 1 1 d . A .
C16 C 0.12710(18) -0.08908(18) 0.13501(17) 0.0393(7) Uani 1 1 d . A .
C6 C 0.09519(18) 0.13805(18) 0.19507(16) 0.0384(7) Uani 1 1 d . A .
C7 C 0.0426(2) 0.1950(2) 0.14658(18) 0.0466(8) Uani 1 1 d . . .
H7 H 0.0669 0.2365 0.1233 0.056 Uiso 1 1 calc R A .
C34 C 0.4600(2) 0.0729(2) 0.42460(19) 0.0531(8) Uani 1 1 d . . .
H34 H 0.4420 0.0814 0.4698 0.064 Uiso 1 1 calc R A .
C27 C 0.3600(2) -0.17427(19) 0.37316(18) 0.0477(8) Uani 1 1 d . . .
H27 H 0.4093 -0.1866 0.3571 0.057 Uiso 1 1 calc R A .
N14 N 0.45540(16) 0.16067(19) 0.08485(17) 0.0524(7) Uani 1 1 d . A .
C25 C 0.35126(18) -0.11038(18) 0.21374(17) 0.0383(7) Uani 1 1 d . A .
C14 C 0.1172(2) 0.0174(2) -0.00282(18) 0.0493(8) Uani 1 1 d . . .
H14 H 0.0696 -0.0166 -0.0085 0.059 Uiso 1 1 calc R A .
C30 C 0.2192(2) -0.1340(2) 0.42160(18) 0.0488(8) Uani 1 1 d . A .
H30 H 0.1719 -0.1188 0.4394 0.059 Uiso 1 1 calc R . .
C31 C 0.51228(19) 0.0514(2) 0.2925(2) 0.0495(8) Uani 1 1 d . A .
H31 H 0.5305 0.0440 0.2473 0.059 Uiso 1 1 calc R . .
C24 C 0.3716(2) -0.1930(2) 0.20534(19) 0.0512(8) Uani 1 1 d . . .
H24 H 0.3536 -0.2330 0.2350 0.061 Uiso 1 1 calc R A .
C17 C 0.1075(2) -0.1485(2) 0.07618(19) 0.0533(9) Uani 1 1 d . . .
H17 H 0.1258 -0.1414 0.0310 0.064 Uiso 1 1 calc R A .
C21 C 0.4182(2) -0.0768(2) 0.11592(19) 0.0509(8) Uani 1 1 d . A .
H21 H 0.4327 -0.0372 0.0837 0.061 Uiso 1 1 calc R . .
C37 C 0.3013(2) 0.1568(2) 0.45185(19) 0.0532(8) Uani 1 1 d . . .
H37 H 0.3544 0.1816 0.4566 0.064 Uiso 1 1 calc R A .
C5 C 0.23216(19) 0.20310(18) 0.20952(17) 0.0402(7) Uani 1 1 d . A .
C28 C 0.3482(2) -0.2078(2) 0.43978(19) 0.0586(9) Uani 1 1 d . A .
H28 H 0.3888 -0.2437 0.4686 0.070 Uiso 1 1 calc R . .
C32 C 0.5718(2) 0.0476(2) 0.3619(2) 0.0613(10) Uani 1 1 d . . .
H32 H 0.6291 0.0369 0.3642 0.074 Uiso 1 1 calc R A .
C1 C 0.3684(2) 0.2495(2) 0.20818(19) 0.0511(8) Uani 1 1 d . A .
H1 H 0.4233 0.2379 0.2031 0.061 Uiso 1 1 calc R . .
C10 C -0.0264(2) 0.0724(2) 0.21288(19) 0.0492(8) Uani 1 1 d . A .
H10 H -0.0507 0.0300 0.2352 0.059 Uiso 1 1 calc R . .
C33 C 0.5449(2) 0.0600(2) 0.4288(2) 0.0617(10) Uani 1 1 d . A .
H33 H 0.5847 0.0596 0.4769 0.074 Uiso 1 1 calc R . .
C19 C 0.0356(2) -0.2275(2) 0.1531(2) 0.0647(10) Uani 1 1 d . . .
H19 H 0.0040 -0.2734 0.1602 0.078 Uiso 1 1 calc R A .
C13 C 0.1249(2) 0.0664(2) -0.06275(19) 0.0556(9) Uani 1 1 d . A .
H13 H 0.0818 0.0669 -0.1088 0.067 Uiso 1 1 calc R . .
C23 C 0.4175(2) -0.2147(2) 0.1539(2) 0.0598(9) Uani 1 1 d . A .
H23 H 0.4319 -0.2694 0.1492 0.072 Uiso 1 1 calc R . .
C29 C 0.2761(2) -0.1885(2) 0.46470(19) 0.0576(9) Uani 1 1 d . . .
H29 H 0.2665 -0.2119 0.5095 0.069 Uiso 1 1 calc R A .
C9 C -0.0802(2) 0.1275(2) 0.1674(2) 0.0566(9) Uani 1 1 d . . .
H9 H -0.1393 0.1232 0.1596 0.068 Uiso 1 1 calc R A .
C38 C 0.2530(3) 0.1759(2) 0.5031(2) 0.0643(10) Uani 1 1 d . A .
H38 H 0.2749 0.2113 0.5444 0.077 Uiso 1 1 calc R . .
C11 C 0.2574(2) 0.1121(2) 0.01309(18) 0.0480(8) Uani 1 1 d . A .
H11 H 0.3062 0.1442 0.0179 0.058 Uiso 1 1 calc R . .
C4 C 0.2103(2) 0.2831(2) 0.2261(2) 0.0553(9) Uani 1 1 d . . .
H4 H 0.1559 0.2942 0.2326 0.066 Uiso 1 1 calc R A .
C12 C 0.1962(2) 0.1153(2) -0.0553(2) 0.0595(9) Uani 1 1 d . . .
H12 H 0.2023 0.1492 -0.0956 0.071 Uiso 1 1 calc R A .
C8 C -0.0447(2) 0.1898(2) 0.1333(2) 0.0547(9) Uani 1 1 d . A .
H8 H -0.0799 0.2279 0.1015 0.066 Uiso 1 1 calc R . .
C40 C 0.1431(2) 0.0919(2) 0.4324(2) 0.0541(8) Uani 1 1 d . A .
H40 H 0.0877 0.0714 0.4246 0.065 Uiso 1 1 calc R . .
C39 C 0.1728(3) 0.1430(2) 0.4937(2) 0.0673(11) Uani 1 1 d . . .
H39 H 0.1396 0.1553 0.5281 0.081 Uiso 1 1 calc R A .
N15 N 0.4635(2) 0.2147(3) 0.0443(2) 0.0869(12) Uani 1 1 d . . .
C18 C 0.0618(2) -0.2166(2) 0.0850(2) 0.0641(10) Uani 1 1 d . A .
H18 H 0.0482 -0.2557 0.0457 0.077 Uiso 1 1 calc R . .
C22 C 0.4429(2) -0.1557(2) 0.1086(2) 0.0576(9) Uani 1 1 d . . .
H22 H 0.4757 -0.1694 0.0742 0.069 Uiso 1 1 calc R A .
N18 N 0.0060(2) -0.1211(2) 0.4478(2) 0.0804(10) Uani 1 1 d . . .
C2 C 0.3503(3) 0.3282(2) 0.2242(2) 0.0653(10) Uani 1 1 d . . .
H2 H 0.3913 0.3694 0.2292 0.078 Uiso 1 1 calc R A .
C20 C 0.0574(2) -0.1690(2) 0.2090(2) 0.0513(8) Uani 1 1 d . A .
H20 H 0.0411 -0.1767 0.2552 0.062 Uiso 1 1 calc R . .
C3 C 0.2693(3) 0.3448(2) 0.2327(2) 0.0676(11) Uani 1 1 d . A .
H3 H 0.2547 0.3981 0.2430 0.081 Uiso 1 1 calc R . .
O1 O 0.25791(18) 0.55721(17) 0.25394(17) 0.0760(8) Uani 1 1 d . . .
C41 C 0.1662(3) 0.5530(4) 0.1270(3) 0.1037(17) Uani 1 1 d . . .
H41A H 0.1342 0.5865 0.0853 0.156 Uiso 1 1 calc R . .
H41B H 0.1273 0.5216 0.1485 0.156 Uiso 1 1 calc R . .
H41C H 0.2028 0.5165 0.1076 0.156 Uiso 1 1 calc R . .
C42 C 0.2195(3) 0.6062(3) 0.1885(3) 0.0788(12) Uani 1 1 d . . .
H42A H 0.2637 0.6331 0.1691 0.095 Uiso 1 1 calc R . .
H42B H 0.1839 0.6481 0.2033 0.095 Uiso 1 1 calc R . .
C43 C 0.3129(3) 0.6005(3) 0.3148(3) 0.0739(12) Uani 1 1 d . . .
H43A H 0.2827 0.6471 0.3290 0.089 Uiso 1 1 calc R . .
H43B H 0.3617 0.6209 0.2978 0.089 Uiso 1 1 calc R . .
C44 C 0.3430(3) 0.5466(4) 0.3830(3) 0.119(2) Uani 1 1 d . . .
H44A H 0.3719 0.4999 0.3685 0.179 Uiso 1 1 calc R . .
H44B H 0.2948 0.5285 0.4012 0.179 Uiso 1 1 calc R . .
H44C H 0.3820 0.5764 0.4236 0.179 Uiso 1 1 calc R . .

loop_
_atom_site_aniso_label
_atom_site_aniso_U_11
_atom_site_aniso_U_22
_atom_site_aniso_U_33
_atom_site_aniso_U_23
_atom_site_aniso_U_13
_atom_site_aniso_U_12
N11 0.0409(13) 0.0397(14) 0.0306(12) -0.0013(10) 0.0068(10) -0.0026(11)
N5 0.0387(13) 0.0385(14) 0.0338(13) -0.0022(11) 0.0081(10) -0.0063(11)
N10 0.0371(13) 0.0376(14) 0.0452(15) 0.0026(11) 0.0086(11) -0.0044(11)
N8 0.0372(13) 0.0326(13) 0.0404(14) 0.0016(10) 0.0111(11) 0.0013(10)
N3 0.0375(13) 0.0444(15) 0.0389(14) -0.0029(11) 0.0105(11) 0.0004(11)
N13 0.0469(16) 0.0627(19) 0.0657(19) 0.0164(16) 0.0205(14) -0.0007(14)
N16 0.0539(17) 0.078(2) 0.0561(18) 0.0178(16) 0.0206(15) 0.0030(15)
N7 0.0386(13) 0.0408(14) 0.0355(13) -0.0030(11) 0.0086(11) -0.0024(11)
N6 0.0384(13) 0.0360(13) 0.0420(14) 0.0045(11) 0.0079(11) -0.0049(11)
N4 0.0385(13) 0.0376(13) 0.0392(14) 0.0022(11) 0.0106(11) -0.0009(11)
N2 0.0372(13) 0.0340(13) 0.0403(14) 0.0031(10) 0.0084(11) 0.0010(10)
C35 0.0442(16) 0.0303(15) 0.0399(16) 0.0017(13) 0.0059(13) -0.0054(13)
N1 0.0402(14) 0.0415(14) 0.0348(13) 0.0048(11) 0.0059(11) -0.0062(11)
N12 0.0483(15) 0.0405(14) 0.0394(14) 0.0014(11) 0.0150(12) 0.0014(12)
C26 0.0451(17) 0.0335(16) 0.0337(15) -0.0009(12) 0.0053(13) -0.0024(13)
C15 0.0392(16) 0.0375(16) 0.0379(16) -0.0042(13) 0.0093(13) -0.0012(13)
N17 0.0445(15) 0.0473(16) 0.0537(17) 0.0008(14) 0.0173(13) -0.0033(12)
N9 0.0419(14) 0.0389(14) 0.0365(13) 0.0043(11) 0.0070(11) -0.0055(11)
C36 0.0522(18) 0.0369(16) 0.0315(15) 0.0034(13) 0.0098(13) 0.0015(14)
C16 0.0352(15) 0.0389(17) 0.0403(16) 0.0008(13) 0.0028(13) -0.0032(13)
C6 0.0428(16) 0.0371(16) 0.0359(16) -0.0039(13) 0.0110(13) 0.0021(13)
C7 0.0485(18) 0.0476(19) 0.0434(18) 0.0039(14) 0.0108(14) 0.0082(15)
C34 0.0516(19) 0.056(2) 0.0436(18) 0.0051(16) -0.0020(15) -0.0053(16)
C27 0.0532(19) 0.0468(19) 0.0419(18) 0.0012(15) 0.0096(15) 0.0091(15)
N14 0.0387(15) 0.066(2) 0.0562(18) 0.0043(16) 0.0185(13) -0.0077(14)
C25 0.0369(15) 0.0353(16) 0.0385(16) -0.0031(13) 0.0019(13) 0.0003(12)
C14 0.0457(17) 0.0504(19) 0.0461(18) 0.0013(15) 0.0010(14) -0.0068(15)
C30 0.0489(18) 0.057(2) 0.0401(18) 0.0056(15) 0.0106(15) -0.0055(16)
C31 0.0393(17) 0.050(2) 0.059(2) 0.0055(16) 0.0122(15) -0.0025(14)
C24 0.062(2) 0.0386(18) 0.051(2) -0.0024(15) 0.0112(16) 0.0050(16)
C17 0.063(2) 0.049(2) 0.0445(19) -0.0069(15) 0.0073(16) -0.0130(17)
C21 0.0548(19) 0.055(2) 0.0449(18) -0.0082(16) 0.0168(15) -0.0028(16)
C37 0.067(2) 0.048(2) 0.0436(18) -0.0070(15) 0.0115(16) -0.0087(17)
C5 0.0477(17) 0.0339(16) 0.0367(16) 0.0053(13) 0.0066(13) -0.0014(13)
C28 0.069(2) 0.056(2) 0.045(2) 0.0127(16) 0.0032(17) 0.0118(18)
C32 0.0390(18) 0.064(2) 0.074(3) 0.015(2) 0.0008(18) -0.0043(16)
C1 0.0531(19) 0.051(2) 0.0477(19) 0.0016(15) 0.0091(15) -0.0151(16)
C10 0.0411(17) 0.060(2) 0.0474(19) -0.0046(16) 0.0132(14) -0.0042(15)
C33 0.051(2) 0.062(2) 0.058(2) 0.0096(18) -0.0113(17) -0.0121(17)
C19 0.074(2) 0.044(2) 0.069(3) 0.0011(18) 0.006(2) -0.0187(18)
C13 0.062(2) 0.057(2) 0.0398(18) 0.0064(16) -0.0015(16) 0.0020(18)
C23 0.070(2) 0.048(2) 0.058(2) -0.0134(17) 0.0105(19) 0.0126(18)
C29 0.066(2) 0.062(2) 0.0419(19) 0.0166(17) 0.0089(17) -0.0010(18)
C9 0.0373(17) 0.075(3) 0.055(2) -0.0078(19) 0.0063(15) 0.0067(17)
C38 0.098(3) 0.053(2) 0.045(2) -0.0143(17) 0.023(2) -0.006(2)
C11 0.0489(18) 0.0483(19) 0.0469(19) 0.0091(15) 0.0122(15) -0.0038(15)
C4 0.059(2) 0.0406(19) 0.063(2) -0.0015(16) 0.0111(17) 0.0040(16)
C12 0.070(2) 0.059(2) 0.046(2) 0.0126(17) 0.0076(17) -0.0031(19)
C8 0.0473(19) 0.060(2) 0.051(2) -0.0034(17) 0.0035(16) 0.0179(17)
C40 0.060(2) 0.050(2) 0.057(2) -0.0006(17) 0.0252(17) 0.0016(16)
C39 0.089(3) 0.061(2) 0.063(2) -0.0123(19) 0.039(2) 0.000(2)
N15 0.072(2) 0.102(3) 0.094(3) 0.037(2) 0.035(2) -0.008(2)
C18 0.082(3) 0.046(2) 0.057(2) -0.0111(17) 0.003(2) -0.0141(19)
C22 0.059(2) 0.064(2) 0.054(2) -0.0175(18) 0.0221(17) 0.0007(18)
N18 0.082(2) 0.089(3) 0.080(2) 0.030(2) 0.039(2) -0.001(2)
C2 0.072(3) 0.046(2) 0.074(3) -0.0010(18) 0.010(2) -0.0216(19)
C20 0.0524(19) 0.0435(19) 0.055(2) 0.0116(16) 0.0072(16) -0.0097(15)
C3 0.088(3) 0.0327(18) 0.075(3) -0.0047(17) 0.008(2) -0.0072(19)
O1 0.0794(19) 0.0579(16) 0.085(2) -0.0040(15) 0.0105(16) -0.0046(14)
C41 0.087(3) 0.138(5) 0.079(3) 0.010(3) 0.008(3) -0.015(3)
C42 0.074(3) 0.078(3) 0.090(3) 0.007(3) 0.031(2) 0.014(2)
C43 0.059(2) 0.076(3) 0.092(3) -0.019(2) 0.029(2) -0.014(2)
C44 0.098(4) 0.152(5) 0.095(4) 0.018(4) -0.001(3) -0.043(4)

loop_
_atom_type_symbol
_atom_type_description
_atom_type_scat_dispersion_real
_atom_type_scat_dispersion_imag
_atom_type_scat_source
C C 0.0033 0.0016 'International Tables Vol C Tables 4.2.6.8 and 6.1.1.4'
H H 0.0000 0.0000 'International Tables Vol C Tables 4.2.6.8 and 6.1.1.4'
Co Co 0.3494 0.9721 'International Tables Vol C Tables 4.2.6.8 and 6.1.1.4'
Cr Cr 0.3209 0.6236 'International Tables Vol C Tables 4.2.6.8 and 6.1.1.4'
N N 0.0061 0.0033 'International Tables Vol C Tables 4.2.6.8 and 6.1.1.4'
O O 0.0106 0.0060 'International Tables Vol C Tables 4.2.6.8 and 6.1.1.4'

loop_
_geom_angle_atom_site_label_1
_geom_angle_atom_site_label_2
_geom_angle_atom_site_label_3
_geom_angle
Cr2A Cr1A N10 89.65(11)
Cr2A Cr1A N1 90.67(11)
N10 Cr1A N1 91.34(13)
Cr2A Cr1A N4 89.14(11)
N10 Cr1A N4 176.42(15)
N1 Cr1A N4 92.04(12)
Cr2A Cr1A N7 88.62(11)
N10 Cr1A N7 86.69(12)
N1 Cr1A N7 177.91(15)
N4 Cr1A N7 89.91(12)
Cr2A Cr1A N13 176.91(15)
N10 Cr1A N13 89.34(13)
N1 Cr1A N13 92.27(13)
N4 Cr1A N13 91.69(13)
N7 Cr1A N13 88.41(13)
N16 Co1A N3 95.76(13)
N16 Co1A N12 100.46(14)
N3 Co1A N12 92.03(12)
N16 Co1A N6 94.32(13)
N3 Co1A N6 91.19(11)
N12 Co1A N6 164.47(13)
N16 Co1A N9 99.02(13)
N3 Co1A N9 165.19(13)
N12 Co1A N9 86.09(11)
N6 Co1A N9 86.92(11)
N16 Co1A Cr2A 176.54(13)
N3 Co1A Cr2A 83.78(9)
N12 Co1A Cr2A 82.99(9)
N6 Co1A Cr2A 82.27(9)
N9 Co1A Cr2A 81.41(9)
Cr1A Cr2A N5 95.37(11)
Cr1A Cr2A N8 95.98(11)
N5 Cr2A N8 89.35(11)
Cr1A Cr2A N2 93.18(11)
N5 Cr2A N2 90.15(11)
N8 Cr2A N2 170.83(13)
Cr1A Cr2A N11 93.38(10)
N5 Cr2A N11 171.25(13)
N8 Cr2A N11 89.96(11)
N2 Cr2A N11 89.14(11)
Cr1A Cr2A Co1A 177.33(10)
N5 Cr2A Co1A 85.11(9)
N8 Cr2A Co1A 86.65(9)
N2 Cr2A Co1A 84.19(9)
N11 Cr2A Co1A 86.13(9)
N7 Co1 N4 92.06(11)
N7 Co1 N13 95.68(12)
N4 Co1 N13 98.40(12)
N7 Co1 N10 86.98(11)
N4 Co1 N10 167.65(12)
N13 Co1 N10 93.94(12)
N7 Co1 N1 167.54(12)
N4 Co1 N1 90.45(11)
N13 Co1 N1 96.03(12)
N10 Co1 N1 87.96(11)
N7 Co1 Cr2 85.10(9)
N4 Co1 Cr2 84.69(8)
N13 Co1 Cr2 176.78(11)
N10 Co1 Cr2 82.96(8)
N1 Co1 Cr2 82.98(8)
N2 Cr2 N11 89.87(10)
N2 Cr2 N8 169.61(11)
N11 Cr2 N8 90.14(10)
N2 Cr2 Cr1 96.28(9)
N11 Cr2 Cr1 96.10(9)
N8 Cr2 Cr1 94.05(9)
N2 Cr2 N5 89.71(10)
N11 Cr2 N5 169.31(11)
N8 Cr2 N5 88.36(10)
Cr1 Cr2 N5 94.56(9)
N2 Cr2 Co1 84.97(8)
N11 Cr2 Co1 85.61(8)
N8 Cr2 Co1 84.67(8)
Cr1 Cr2 Co1 177.87(8)
N5 Cr2 Co1 83.71(8)
Cr2 Cr1 N9 89.50(9)
Cr2 Cr1 N6 89.51(9)
N9 Cr1 N6 90.54(11)
Cr2 Cr1 N12 88.24(9)
N9 Cr1 N12 88.85(11)
N6 Cr1 N12 177.67(13)
Cr2 Cr1 N3 88.04(9)
N9 Cr1 N3 177.40(13)
N6 Cr1 N3 90.27(11)
N12 Cr1 N3 90.24(11)
Cr2 Cr1 N16 175.18(12)
N9 Cr1 N16 95.04(12)
N6 Cr1 N16 88.83(12)
N12 Cr1 N16 93.47(12)
N3 Cr1 N16 87.45(11)
C35 N11 C36 123.8(2)
C35 N11 Cr2 121.21(19)
C36 N11 Cr2 114.53(19)
C35 N11 Cr2A 112.84(19)
C36 N11 Cr2A 123.31(19)
C16 N5 C15 123.3(2)
C16 N5 Cr2A 122.87(19)
C15 N5 Cr2A 113.82(19)
C16 N5 Cr2 114.77(19)
C15 N5 Cr2 121.81(19)
C31 N10 C35 119.3(3)
C31 N10 Cr1A 122.2(2)
C35 N10 Cr1A 118.4(2)
C31 N10 Co1 116.4(2)
C35 N10 Co1 124.26(19)
C26 N8 C25 123.4(2)
C26 N8 Cr2A 122.6(2)
C25 N8 Cr2A 113.82(19)
C26 N8 Cr2 113.99(19)
C25 N8 Cr2 122.60(19)
C10 N3 C6 118.3(3)
C10 N3 Co1A 117.7(2)
C6 N3 Co1A 123.99(19)
C10 N3 Cr1 123.5(2)
C6 N3 Cr1 118.09(19)
N14 N13 Co1 135.2(3)
N14 N13 Cr1A 134.5(3)
N17 N16 Co1A 141.8(3)
N17 N16 Cr1 140.3(3)
C21 N7 C25 118.6(3)
C21 N7 Co1 117.5(2)
C25 N7 Co1 123.8(2)
C21 N7 Cr1A 123.2(2)
C25 N7 Cr1A 118.2(2)
C20 N6 C16 118.3(3)
C20 N6 Cr1 122.7(2)
C16 N6 Cr1 118.61(19)
C20 N6 Co1A 117.9(2)
C16 N6 Co1A 123.71(19)
C11 N4 C15 118.0(3)
C11 N4 Co1 119.4(2)
C15 N4 Co1 122.66(19)
C11 N4 Cr1A 123.7(2)
C15 N4 Cr1A 118.1(2)
C6 N2 C5 122.7(2)
C6 N2 Cr2 115.36(19)
C5 N2 Cr2 121.70(19)
C6 N2 Cr2A 123.39(19)
C5 N2 Cr2A 113.94(19)
N10 C35 N11 114.4(2)
N10 C35 C34 118.8(3)
N11 C35 C34 126.6(3)
C1 N1 C5 118.5(3)
C1 N1 Cr1A 123.4(2)
C5 N1 Cr1A 117.9(2)
C1 N1 Co1 118.9(2)
C5 N1 Co1 122.58(19)
C40 N12 C36 118.3(3)
C40 N12 Cr1 122.4(2)
C36 N12 Cr1 119.3(2)
C40 N12 Co1A 115.7(2)
C36 N12 Co1A 125.9(2)
N9 C26 N8 114.8(2)
N9 C26 C27 119.2(3)
N8 C26 C27 125.8(3)
N4 C15 N5 114.8(2)
N4 C15 C14 119.8(3)
N5 C15 C14 125.2(3)
N18 N17 N16 179.2(4)
C30 N9 C26 119.0(3)
C30 N9 Cr1 122.3(2)
C26 N9 Cr1 118.68(19)
C30 N9 Co1A 116.5(2)
C26 N9 Co1A 124.50(19)
N12 C36 N11 114.8(3)
N12 C36 C37 119.8(3)
N11 C36 C37 125.3(3)
N6 C16 N5 114.6(3)
N6 C16 C17 120.0(3)
N5 C16 C17 125.2(3)
N3 C6 N2 114.6(2)
N3 C6 C7 120.0(3)
N2 C6 C7 125.2(3)
C8 C7 C6 120.1(3)
C33 C34 C35 119.9(3)
C28 C27 C26 120.3(3)
N13 N14 N15 179.1(4)
N7 C25 N8 114.9(2)
N7 C25 C24 119.6(3)
N8 C25 C24 125.3(3)
C13 C14 C15 119.9(3)
N9 C30 C29 123.4(3)
N10 C31 C32 123.4(3)
C23 C24 C25 120.2(3)
C18 C17 C16 120.2(3)
N7 C21 C22 123.7(3)
C38 C37 C36 119.5(3)
N1 C5 N2 114.4(3)
N1 C5 C4 119.8(3)
N2 C5 C4 125.5(3)
C27 C28 C29 120.1(3)
C31 C32 C33 118.2(3)
N1 C1 C2 123.8(3)
N3 C10 C9 123.8(3)
C34 C33 C32 120.2(3)
C20 C19 C18 117.9(3)
C14 C13 C12 120.2(3)
C24 C23 C22 120.1(3)
C30 C29 C28 117.9(3)
C10 C9 C8 118.4(3)
C39 C38 C37 120.3(3)
N4 C11 C12 124.5(3)
C3 C4 C5 119.8(3)
C11 C12 C13 117.6(3)
C7 C8 C9 119.5(3)
N12 C40 C39 124.0(3)
C40 C39 C38 117.9(3)
C17 C18 C19 119.7(3)
C21 C22 C23 117.8(3)
C1 C2 C3 117.9(3)
N6 C20 C19 123.9(3)
C4 C3 C2 120.1(3)
C43 O1 C42 114.1(3)
O1 C42 C41 109.0(4)
O1 C43 C44 110.3(4)

loop_
_geom_bond_atom_site_label_1
_geom_bond_atom_site_label_2
_geom_bond_distance
Cr1A Cr2A 2.002(3)
Cr1A N10 2.020(3)
Cr1A N1 2.026(3)
Cr1A N4 2.075(3)
Cr1A N7 2.091(3)
Cr1A N13 2.263(3)
Co1A N16 2.020(3)
Co1A N3 2.078(3)
Co1A N12 2.101(3)
Co1A N6 2.130(3)
Co1A N9 2.161(3)
Co1A Cr2A 2.607(2)
Cr2A N5 2.014(3)
Cr2A N8 2.017(3)
Cr2A N2 2.022(3)
Cr2A N11 2.041(3)
Co1 N7 2.037(3)
Co1 N4 2.053(3)
Co1 N13 2.062(3)
Co1 N10 2.064(3)
Co1 N1 2.104(3)
Co1 Cr2 2.5467(18)
Cr2 N2 2.013(3)
Cr2 N11 2.024(2)
Cr2 N8 2.029(2)
Cr2 Cr1 2.0349(19)
Cr2 N5 2.037(2)
Cr1 N9 2.059(3)
Cr1 N6 2.095(3)
Cr1 N12 2.098(3)
Cr1 N3 2.145(3)
Cr1 N16 2.251(3)
N11 C35 1.366(4)
N11 C36 1.372(4)
N5 C16 1.366(4)
N5 C15 1.367(4)
N10 C31 1.350(4)
N10 C35 1.363(4)
N8 C26 1.364(4)
N8 C25 1.369(4)
N3 C10 1.341(4)
N3 C6 1.363(4)
N13 N14 1.156(4)
N16 N17 1.167(4)
N7 C21 1.352(4)
N7 C25 1.359(4)
N6 C20 1.356(4)
N6 C16 1.358(4)
N4 C11 1.347(4)
N4 C15 1.360(4)
N2 C6 1.368(4)
N2 C5 1.369(4)
C35 C34 1.416(4)
N1 C1 1.348(4)
N1 C5 1.358(4)
N12 C40 1.352(4)
N12 C36 1.359(4)
C26 N9 1.358(4)
C26 C27 1.406(4)
C15 C14 1.403(4)
N17 N18 1.150(4)
N9 C30 1.354(4)
C36 C37 1.402(4)
C16 C17 1.401(4)
C6 C7 1.398(4)
C7 C8 1.368(4)
C34 C33 1.367(5)
C27 C28 1.360(4)
N14 N15 1.166(4)
C25 C24 1.404(4)
C14 C13 1.362(4)
C30 C29 1.363(4)
C31 C32 1.358(5)
C24 C23 1.360(5)
C17 C18 1.363(5)
C21 C22 1.363(5)
C37 C38 1.374(5)
C5 C4 1.402(4)
C28 C29 1.379(5)
C32 C33 1.378(5)
C1 C2 1.361(5)
C10 C9 1.362(5)
C19 C20 1.358(5)
C19 C18 1.390(5)
C13 C12 1.375(5)
C23 C22 1.381(5)
C9 C8 1.377(5)
C38 C39 1.369(5)
C11 C12 1.358(4)
C4 C3 1.369(5)
C40 C39 1.358(5)
C2 C3 1.376(5)
O1 C43 1.402(5)
O1 C42 1.417(5)
C41 C42 1.486(6)
C43 C44 1.475(6)

loop_
_geom_torsion_atom_site_label_1
_geom_torsion_atom_site_label_2
_geom_torsion_atom_site_label_3
_geom_torsion_atom_site_label_4
_geom_torsion
N10 Cr1A Cr2A N5 -154.64(12)
N1 Cr1A Cr2A N5 114.03(12)
N4 Cr1A Cr2A N5 21.99(12)
N7 Cr1A Cr2A N5 -67.94(12)
N10 Cr1A Cr2A N8 -64.73(12)
N1 Cr1A Cr2A N8 -156.07(12)
N4 Cr1A Cr2A N8 111.90(12)
N7 Cr1A Cr2A N8 21.96(12)
N10 Cr1A Cr2A N2 114.91(12)
N1 Cr1A Cr2A N2 23.57(12)
N4 Cr1A Cr2A N2 -68.46(12)
N7 Cr1A Cr2A N2 -158.39(11)
N10 Cr1A Cr2A N11 25.59(12)
N1 Cr1A Cr2A N11 -65.75(12)
N4 Cr1A Cr2A N11 -157.78(12)
N7 Cr1A Cr2A N11 112.28(11)
N3 Co1A Cr2A N5 -69.81(11)
N12 Co1A Cr2A N5 -162.63(12)
N6 Co1A Cr2A N5 22.25(11)
N9 Co1A Cr2A N5 110.29(11)
N3 Co1A Cr2A N8 -159.44(11)
N12 Co1A Cr2A N8 107.74(11)
N6 Co1A Cr2A N8 -67.38(11)
N9 Co1A Cr2A N8 20.66(11)
N3 Co1A Cr2A N2 20.85(11)
N12 Co1A Cr2A N2 -71.98(11)
N6 Co1A Cr2A N2 112.90(11)
N9 Co1A Cr2A N2 -159.06(11)
N3 Co1A Cr2A N11 110.37(11)
N12 Co1A Cr2A N11 17.55(11)
N6 Co1A Cr2A N11 -157.57(11)
N9 Co1A Cr2A N11 -69.54(11)
N7 Co1 Cr2 N2 -158.71(11)
N4 Co1 Cr2 N2 -66.18(10)
N10 Co1 Cr2 N2 113.73(11)
N1 Co1 Cr2 N2 24.93(10)
N7 Co1 Cr2 N11 111.03(10)
N4 Co1 Cr2 N11 -156.43(11)
N10 Co1 Cr2 N11 23.48(11)
N1 Co1 Cr2 N11 -65.33(10)
N7 Co1 Cr2 N8 20.48(10)
N4 Co1 Cr2 N8 113.02(11)
N10 Co1 Cr2 N8 -67.07(10)
N1 Co1 Cr2 N8 -155.87(10)
N7 Co1 Cr2 N5 -68.45(10)
N4 Co1 Cr2 N5 24.08(10)
N10 Co1 Cr2 N5 -156.00(11)
N1 Co1 Cr2 N5 115.19(10)
N2 Cr2 Cr1 N9 -159.39(11)
N11 Cr2 Cr1 N9 -68.84(11)
N8 Cr2 Cr1 N9 21.73(11)
N5 Cr2 Cr1 N9 110.40(11)
N2 Cr2 Cr1 N6 110.07(11)
N11 Cr2 Cr1 N6 -159.39(11)
N8 Cr2 Cr1 N6 -68.82(11)
N5 Cr2 Cr1 N6 19.86(11)
N2 Cr2 Cr1 N12 -70.52(11)
N11 Cr2 Cr1 N12 20.02(11)
N8 Cr2 Cr1 N12 110.59(11)
N5 Cr2 Cr1 N12 -160.73(11)
N2 Cr2 Cr1 N3 19.78(11)
N8 Cr2 Cr1 N3 -159.11(11)
N5 Cr2 Cr1 N3 -70.43(11)
N2 Cr2 N11 C35 -118.2(2)
N8 Cr2 N11 C35 51.4(2)
Cr1 Cr2 N11 C35 145.5(2)
N5 Cr2 N11 C35 -30.5(7)
Co1 Cr2 N11 C35 -33.3(2)
N2 Cr2 N11 C36 69.5(2)
N8 Cr2 N11 C36 -120.9(2)
Cr1 Cr2 N11 C36 -26.8(2)
N5 Cr2 N11 C36 157.2(6)
Co1 Cr2 N11 C36 154.4(2)
N2 Cr2 N11 Cr2A -86.5(4)
N8 Cr2 N11 Cr2A 83.1(4)
Cr1 Cr2 N11 Cr2A 177.2(4)
N5 Cr2 N11 Cr2A 1.3(5)
Co1 Cr2 N11 Cr2A -1.5(4)
Cr1A Cr2A N11 C35 -32.3(2)
N8 Cr2A N11 C35 63.7(2)
N2 Cr2A N11 C35 -125.4(2)
Co1A Cr2A N11 C35 150.32(19)
Cr1A Cr2A N11 C36 150.6(2)
N8 Cr2A N11 C36 -113.4(2)
N2 Cr2A N11 C36 57.5(2)
Co1A Cr2A N11 C36 -26.8(2)
Cr1A Cr2A N11 Cr2 176.9(4)
N8 Cr2A N11 Cr2 -87.1(4)
N2 Cr2A N11 Cr2 83.8(4)
Co1A Cr2A N11 Cr2 -0.4(4)
Cr1A Cr2A N5 C16 147.7(2)
N8 Cr2A N5 C16 51.8(2)
N2 Cr2A N5 C16 -119.1(2)
Co1A Cr2A N5 C16 -34.9(2)
Cr1A Cr2A N5 C15 -30.4(2)
N8 Cr2A N5 C15 -126.3(2)
N2 Cr2A N5 C15 62.9(2)
Co1A Cr2A N5 C15 147.0(2)
Cr1A Cr2A N5 Cr2 -177.0(4)
N8 Cr2A N5 Cr2 87.1(4)
N2 Cr2A N5 Cr2 -83.7(4)
Co1A Cr2A N5 Cr2 0.4(4)
N2 Cr2 N5 C16 -125.9(2)
N11 Cr2 N5 C16 146.4(6)
N8 Cr2 N5 C16 64.4(2)
Cr1 Cr2 N5 C16 -29.6(2)
Co1 Cr2 N5 C16 149.2(2)
N2 Cr2 N5 C15 50.1(2)
N11 Cr2 N5 C15 -37.6(7)
N8 Cr2 N5 C15 -119.7(2)
Cr1 Cr2 N5 C15 146.4(2)
Co1 Cr2 N5 C15 -34.9(2)
N2 Cr2 N5 Cr2A 86.5(4)
N11 Cr2 N5 Cr2A -1.3(5)
N8 Cr2 N5 Cr2A -83.3(4)
Cr1 Cr2 N5 Cr2A -177.3(4)
Co1 Cr2 N5 Cr2A 1.5(4)
Cr2A Cr1A N10 C31 150.6(2)
N1 Cr1A N10 C31 -118.7(2)
N7 Cr1A N10 C31 62.0(3)
N13 Cr1A N10 C31 -26.5(3)
Cr2A Cr1A N10 C35 -26.2(2)
N1 Cr1A N10 C35 64.5(2)
N7 Cr1A N10 C35 -114.8(2)
N13 Cr1A N10 C35 156.7(2)
Cr2A Cr1A N10 Co1 160.3(10)
N1 Cr1A N10 Co1 -109.0(10)
N7 Cr1A N10 Co1 71.7(10)
N13 Cr1A N10 Co1 -16.8(9)
N7 Co1 N10 C31 67.8(2)
N4 Co1 N10 C31 153.6(5)
N13 Co1 N10 C31 -27.7(2)
N1 Co1 N10 C31 -123.6(2)
Cr2 Co1 N10 C31 153.2(2)
N7 Co1 N10 C35 -109.9(2)
N4 Co1 N10 C35 -24.1(7)
N13 Co1 N10 C35 154.6(2)
N1 Co1 N10 C35 58.7(2)
Cr2 Co1 N10 C35 -24.5(2)
N7 Co1 N10 Cr1A -103.0(10)
N4 Co1 N10 Cr1A -17.2(8)
N13 Co1 N10 Cr1A 161.5(10)
N1 Co1 N10 Cr1A 65.6(10)
Cr2 Co1 N10 Cr1A -17.6(10)
Cr1A Cr2A N8 C26 146.5(2)
N5 Cr2A N8 C26 -118.2(2)
N11 Cr2A N8 C26 53.1(2)
Co1A Cr2A N8 C26 -33.0(2)
Cr1A Cr2A N8 C25 -29.3(2)
N5 Cr2A N8 C25 66.1(2)
N11 Cr2A N8 C25 -122.6(2)
Co1A Cr2A N8 C25 151.22(19)
Cr1A Cr2A N8 Cr2 175.6(4)
N5 Cr2A N8 Cr2 -89.1(4)
N11 Cr2A N8 Cr2 82.2(4)
Co1A Cr2A N8 Cr2 -4.0(4)
N2 Cr2 N8 C26 155.3(6)
N11 Cr2 N8 C26 65.3(2)
Cr1 Cr2 N8 C26 -30.8(2)
N5 Cr2 N8 C26 -125.3(2)
Co1 Cr2 N8 C26 150.9(2)
N2 Cr2 N8 C25 -25.2(7)
N11 Cr2 N8 C25 -115.2(2)
Cr1 Cr2 N8 C25 148.7(2)
N5 Cr2 N8 C25 54.2(2)
Co1 Cr2 N8 C25 -29.6(2)
N2 Cr2 N8 Cr2A 1.9(5)
N11 Cr2 N8 Cr2A -88.1(4)
Cr1 Cr2 N8 Cr2A 175.8(4)
N5 Cr2 N8 Cr2A 81.3(4)
Co1 Cr2 N8 Cr2A -2.5(4)
N16 Co1A N3 C10 -16.8(3)
N12 Co1A N3 C10 -117.6(2)
N6 Co1A N3 C10 77.6(2)
N9 Co1A N3 C10 160.1(5)
Cr2A Co1A N3 C10 159.7(2)
N16 Co1A N3 C6 164.2(2)
N12 Co1A N3 C6 63.5(2)
N6 Co1A N3 C6 -101.3(2)
N9 Co1A N3 C6 -18.9(6)
Cr2A Co1A N3 C6 -19.2(2)
N16 Co1A N3 Cr1 -173.1(9)
N12 Co1A N3 Cr1 86.2(8)
N6 Co1A N3 Cr1 -78.6(8)
N9 Co1A N3 Cr1 3.8(6)
Cr2A Co1A N3 Cr1 3.5(8)
Cr2 Cr1 N3 C10 159.2(2)
N6 Cr1 N3 C10 69.7(2)
N12 Cr1 N3 C10 -112.6(2)
N16 Cr1 N3 C10 -19.1(3)
Cr2 Cr1 N3 C6 -16.8(2)
N6 Cr1 N3 C6 -106.3(2)
N12 Cr1 N3 C6 71.5(2)
N16 Cr1 N3 C6 164.9(2)
Cr2 Cr1 N3 Co1A -175.5(8)
N6 Cr1 N3 Co1A 95.0(8)
N12 Cr1 N3 Co1A -87.3(8)
N16 Cr1 N3 Co1A 6.2(8)
N7 Co1 N13 N14 144.0(4)
N4 Co1 N13 N14 51.0(4)
N10 Co1 N13 N14 -128.7(4)
N1 Co1 N13 N14 -40.3(4)
N7 Co1 N13 Cr1A -146(3)
N4 Co1 N13 Cr1A 121(3)
N10 Co1 N13 Cr1A -58(3)
N1 Co1 N13 Cr1A 30(3)
N10 Cr1A N13 N14 -128.7(4)
N1 Cr1A N13 N14 -37.4(4)
N4 Cr1A N13 N14 54.7(4)
N7 Cr1A N13 N14 144.6(4)
N10 Cr1A N13 Co1 120(3)
N1 Cr1A N13 Co1 -149(3)
N4 Cr1A N13 Co1 -57(3)
N7 Cr1A N13 Co1 33(3)
N3 Co1A N16 N17 -154.7(4)
N12 Co1A N16 N17 -61.5(5)
N6 Co1A N16 N17 113.7(5)
N9 Co1A N16 N17 26.1(5)
N3 Co1A N16 Cr1 160(2)
N12 Co1A N16 Cr1 -107(2)
N6 Co1A N16 Cr1 68(2)
N9 Co1A N16 Cr1 -19(2)
N9 Cr1 N16 N17 23.5(4)
N6 Cr1 N16 N17 113.9(4)
N12 Cr1 N16 N17 -65.7(4)
N3 Cr1 N16 N17 -155.7(4)
N9 Cr1 N16 Co1A 160(2)
N6 Cr1 N16 Co1A -110(2)
N12 Cr1 N16 Co1A 71(2)
N3 Cr1 N16 Co1A -19(2)
N4 Co1 N7 C21 77.6(2)
N13 Co1 N7 C21 -21.0(2)
N10 Co1 N7 C21 -114.7(2)
N1 Co1 N7 C21 179.1(5)
Cr2 Co1 N7 C21 162.1(2)
N4 Co1 N7 C25 -105.1(2)
N13 Co1 N7 C25 156.2(2)
N10 Co1 N7 C25 62.6(2)
N1 Co1 N7 C25 -3.6(7)
Cr2 Co1 N7 C25 -20.6(2)
N4 Co1 N7 Cr1A -93.4(9)
N13 Co1 N7 Cr1A 168.0(10)
N10 Co1 N7 Cr1A 74.3(9)
N1 Co1 N7 Cr1A 8.1(7)
Cr2 Co1 N7 Cr1A -8.9(9)
Cr2A Cr1A N7 C21 160.4(2)
N10 Cr1A N7 C21 -109.9(2)
N4 Cr1A N7 C21 71.3(3)
N13 Cr1A N7 C21 -20.4(3)
Cr2A Cr1A N7 C25 -21.1(2)
N10 Cr1A N7 C25 68.6(2)
N4 Cr1A N7 C25 -110.2(2)
N13 Cr1A N7 C25 158.1(2)
Cr2A Cr1A N7 Co1 169.9(10)
N10 Cr1A N7 Co1 -100.3(9)
N4 Cr1A N7 Co1 80.8(9)
N13 Cr1A N7 Co1 -10.9(9)
Cr2 Cr1 N6 C20 157.1(2)
N9 Cr1 N6 C20 67.6(2)
N3 Cr1 N6 C20 -114.9(2)
N16 Cr1 N6 C20 -27.5(3)
Cr2 Cr1 N6 C16 -16.4(2)
N9 Cr1 N6 C16 -105.9(2)
N3 Cr1 N6 C16 71.6(2)
N16 Cr1 N6 C16 159.1(2)
Cr2 Cr1 N6 Co1A -158.7(8)
N9 Cr1 N6 Co1A 111.8(8)
N3 Cr1 N6 Co1A -70.7(8)
N16 Cr1 N6 Co1A 16.8(7)
N16 Co1A N6 C20 -22.8(2)
N3 Co1A N6 C20 -118.7(2)
N12 Co1A N6 C20 139.4(5)
N9 Co1A N6 C20 76.0(2)
Cr2A Co1A N6 C20 157.8(2)
N16 Co1A N6 C16 158.6(2)
N3 Co1A N6 C16 62.7(2)
N12 Co1A N6 C16 -39.2(6)
N9 Co1A N6 C16 -102.6(2)
Cr2A Co1A N6 C16 -20.8(2)
N16 Co1A N6 Cr1 -161.2(8)
N3 Co1A N6 Cr1 103.0(8)
N12 Co1A N6 Cr1 1.0(6)
N9 Co1A N6 Cr1 -62.4(8)
Cr2A Co1A N6 Cr1 19.4(7)
N7 Co1 N4 C11 -119.9(2)
N13 Co1 N4 C11 -23.9(3)
N10 Co1 N4 C11 154.8(5)
N1 Co1 N4 C11 72.3(2)
Cr2 Co1 N4 C11 155.2(2)
N7 Co1 N4 C15 60.6(2)
N13 Co1 N4 C15 156.7(2)
N10 Co1 N4 C15 -24.7(7)
N1 Co1 N4 C15 -107.2(2)
Cr2 Co1 N4 C15 -24.2(2)
N7 Co1 N4 Cr1A 101.9(10)
N13 Co1 N4 Cr1A -162.1(10)
N10 Co1 N4 Cr1A 16.6(8)
N1 Co1 N4 Cr1A -65.9(9)
Cr2 Co1 N4 Cr1A 17.0(9)
Cr2A Cr1A N4 C11 154.8(2)
N1 Cr1A N4 C11 64.2(3)
N7 Cr1A N4 C11 -116.6(3)
N13 Cr1A N4 C11 -28.2(3)
Cr2A Cr1A N4 C15 -19.9(2)
N1 Cr1A N4 C15 -110.6(2)
N7 Cr1A N4 C15 68.7(2)
N13 Cr1A N4 C15 157.1(2)
Cr2A Cr1A N4 Co1 -160.9(10)
N1 Cr1A N4 Co1 108.5(10)
N7 Cr1A N4 Co1 -72.3(9)
N13 Cr1A N4 Co1 16.1(9)
N11 Cr2 N2 C6 -125.3(2)
N8 Cr2 N2 C6 144.6(6)
Cr1 Cr2 N2 C6 -29.2(2)
N5 Cr2 N2 C6 65.4(2)
Co1 Cr2 N2 C6 149.1(2)
N11 Cr2 N2 C5 48.9(2)
N8 Cr2 N2 C5 -41.2(7)
Cr1 Cr2 N2 C5 145.0(2)
N5 Cr2 N2 C5 -120.4(2)
Co1 Cr2 N2 C5 -36.7(2)
N11 Cr2 N2 Cr2A 88.1(4)
N8 Cr2 N2 Cr2A -1.9(5)
Cr1 Cr2 N2 Cr2A -175.8(4)
N5 Cr2 N2 Cr2A -81.2(4)
Co1 Cr2 N2 Cr2A 2.5(4)
Cr1A Cr2A N2 C6 147.8(2)
N5 Cr2A N2 C6 52.5(2)
N11 Cr2A N2 C6 -118.8(2)
Co1A Cr2A N2 C6 -32.6(2)
Cr1A Cr2A N2 C5 -31.6(2)
N5 Cr2A N2 C5 -127.0(2)
N11 Cr2A N2 C5 61.7(2)
Co1A Cr2A N2 C5 147.9(2)
Cr1A Cr2A N2 Cr2 -175.6(4)
N5 Cr2A N2 Cr2 89.0(4)
N11 Cr2A N2 Cr2 -82.2(4)
Co1A Cr2A N2 Cr2 4.0(4)
C31 N10 C35 N11 -170.3(3)
Cr1A N10 C35 N11 6.6(3)
Co1 N10 C35 N11 7.4(4)
C31 N10 C35 C34 4.9(4)
Cr1A N10 C35 C34 -178.3(2)
Co1 N10 C35 C34 -177.4(2)
C36 N11 C35 N10 -165.0(3)
Cr2 N11 C35 N10 23.4(3)
Cr2A N11 C35 N10 17.9(3)
C36 N11 C35 C34 20.2(5)
Cr2 N11 C35 C34 -151.3(3)
Cr2A N11 C35 C34 -156.8(3)
Cr2A Cr1A N1 C1 152.0(2)
N10 Cr1A N1 C1 62.3(3)
N4 Cr1A N1 C1 -118.9(2)
N13 Cr1A N1 C1 -27.1(3)
Cr2A Cr1A N1 C5 -22.1(2)
N10 Cr1A N1 C5 -111.8(2)
N4 Cr1A N1 C5 67.1(2)
N13 Cr1A N1 C5 158.9(2)
Cr2A Cr1A N1 Co1 -170.6(10)
N10 Cr1A N1 Co1 99.8(10)
N4 Cr1A N1 Co1 -81.4(10)
N13 Cr1A N1 Co1 10.4(9)
N7 Co1 N1 C1 135.8(5)
N4 Co1 N1 C1 -122.5(2)
N13 Co1 N1 C1 -24.0(2)
N10 Co1 N1 C1 69.7(2)
Cr2 Co1 N1 C1 152.9(2)
N7 Co1 N1 C5 -41.9(6)
N4 Co1 N1 C5 59.7(2)
N13 Co1 N1 C5 158.2(2)
N10 Co1 N1 C5 -108.0(2)
Cr2 Co1 N1 C5 -24.9(2)
N7 Co1 N1 Cr1A -8.7(8)
N4 Co1 N1 Cr1A 93.0(10)
N13 Co1 N1 Cr1A -168.6(10)
N10 Co1 N1 Cr1A -74.8(10)
Cr2 Co1 N1 Cr1A 8.4(9)
Cr2 Cr1 N12 C40 163.4(2)
N9 Cr1 N12 C40 -107.1(3)
N3 Cr1 N12 C40 75.4(3)
N16 Cr1 N12 C40 -12.1(3)
Cr2 Cr1 N12 C36 -19.4(2)
N9 Cr1 N12 C36 70.1(2)
N3 Cr1 N12 C36 -107.4(2)
N16 Cr1 N12 C36 165.1(2)
Cr2 Cr1 N12 Co1A 158.7(8)
N9 Cr1 N12 Co1A -111.8(8)
N3 Cr1 N12 Co1A 70.7(8)
N16 Cr1 N12 Co1A -16.8(7)
N16 Co1A N12 C40 -14.7(3)
N3 Co1A N12 C40 81.6(2)
N6 Co1A N12 C40 -176.6(4)
N9 Co1A N12 C40 -113.1(2)
Cr2A Co1A N12 C40 165.1(2)
N16 Co1A N12 C36 163.0(2)
N3 Co1A N12 C36 -100.8(2)
N6 Co1A N12 C36 1.0(6)
N9 Co1A N12 C36 64.5(2)
Cr2A Co1A N12 C36 -17.3(2)
N16 Co1A N12 Cr1 160.9(8)
N3 Co1A N12 Cr1 -102.8(8)
N6 Co1A N12 Cr1 -1.0(6)
N9 Co1A N12 Cr1 62.5(8)
Cr2A Co1A N12 Cr1 -19.3(7)
C25 N8 C26 N9 -158.3(3)
Cr2A N8 C26 N9 26.4(3)
Cr2 N8 C26 N9 21.2(3)
C25 N8 C26 C27 26.8(4)
Cr2A N8 C26 C27 -148.6(3)
Cr2 N8 C26 C27 -153.7(2)
C11 N4 C15 N5 -173.6(3)
Co1 N4 C15 N5 5.8(3)
Cr1A N4 C15 N5 1.4(3)
C11 N4 C15 C14 1.6(4)
Co1 N4 C15 C14 -179.0(2)
Cr1A N4 C15 C14 176.6(2)
C16 N5 C15 N4 -158.6(3)
Cr2A N5 C15 N4 19.5(3)
Cr2 N5 C15 N4 25.8(3)
C16 N5 C15 C14 26.5(5)
Cr2A N5 C15 C14 -155.4(3)
Cr2 N5 C15 C14 -149.1(3)
N8 C26 N9 C30 -176.7(3)
C27 C26 N9 C30 -1.4(4)
N8 C26 N9 Cr1 -0.1(3)
C27 C26 N9 Cr1 175.2(2)
N8 C26 N9 Co1A 1.7(3)
C27 C26 N9 Co1A 176.9(2)
Cr2 Cr1 N9 C30 157.4(2)
N6 Cr1 N9 C30 -113.1(2)
N12 Cr1 N9 C30 69.2(2)
N16 Cr1 N9 C30 -24.2(3)
Cr2 Cr1 N9 C26 -19.1(2)
N6 Cr1 N9 C26 70.5(2)
N12 Cr1 N9 C26 -107.3(2)
N16 Cr1 N9 C26 159.3(2)
Cr2 Cr1 N9 Co1A 175.1(9)
N6 Cr1 N9 Co1A -95.4(9)
N12 Cr1 N9 Co1A 86.9(9)
N16 Cr1 N9 Co1A -6.5(8)
N16 Co1A N9 C30 -24.0(2)
N3 Co1A N9 C30 159.1(5)
N12 Co1A N9 C30 76.0(2)
N6 Co1A N9 C30 -117.9(2)
Cr2A Co1A N9 C30 159.4(2)
N16 Co1A N9 C26 157.6(2)
N3 Co1A N9 C26 -19.3(6)
N12 Co1A N9 C26 -102.4(2)
N6 Co1A N9 C26 63.7(2)
Cr2A Co1A N9 C26 -19.0(2)
N16 Co1A N9 Cr1 172.7(9)
N3 Co1A N9 Cr1 -4.2(6)
N12 Co1A N9 Cr1 -87.3(9)
N6 Co1A N9 Cr1 78.8(8)
Cr2A Co1A N9 Cr1 -3.9(8)
C40 N12 C36 N11 -179.1(3)
Cr1 N12 C36 N11 3.6(3)
Co1A N12 C36 N11 3.3(4)
C40 N12 C36 C37 -2.9(4)
Cr1 N12 C36 C37 179.7(2)
Co1A N12 C36 C37 179.5(2)
C35 N11 C36 N12 -156.2(3)
Cr2 N11 C36 N12 15.9(3)
Cr2A N11 C36 N12 20.6(3)
C35 N11 C36 C37 27.9(4)
Cr2 N11 C36 C37 -160.0(3)
Cr2A N11 C36 C37 -155.3(3)
C20 N6 C16 N5 -175.9(3)
Cr1 N6 C16 N5 -2.1(3)
Co1A N6 C16 N5 2.7(4)
C20 N6 C16 C17 0.0(4)
Cr1 N6 C16 C17 173.7(2)
Co1A N6 C16 C17 178.5(2)
C15 N5 C16 N6 -154.5(3)
Cr2A N5 C16 N6 27.6(3)
Cr2 N5 C16 N6 21.4(3)
C15 N5 C16 C17 29.9(5)
Cr2A N5 C16 C17 -148.0(3)
Cr2 N5 C16 C17 -154.1(3)
C10 N3 C6 N2 -176.9(3)
Co1A N3 C6 N2 2.0(3)
Cr1 N3 C6 N2 -0.8(3)
C10 N3 C6 C7 -1.7(4)
Co1A N3 C6 C7 177.2(2)
Cr1 N3 C6 C7 174.4(2)
C5 N2 C6 N3 -154.1(3)
Cr2 N2 C6 N3 20.1(3)
Cr2A N2 C6 N3 26.5(3)
C5 N2 C6 C7 31.0(4)
Cr2 N2 C6 C7 -154.9(2)
Cr2A N2 C6 C7 -148.4(3)
N3 C6 C7 C8 2.0(5)
N2 C6 C7 C8 176.6(3)
N10 C35 C34 C33 -3.8(5)
N11 C35 C34 C33 170.8(3)
N9 C26 C27 C28 2.8(5)
N8 C26 C27 C28 177.5(3)
C21 N7 C25 N8 -177.7(3)
Co1 N7 C25 N8 5.0(3)
Cr1A N7 C25 N8 3.7(3)
C21 N7 C25 C24 -2.0(4)
Co1 N7 C25 C24 -179.2(2)
Cr1A N7 C25 C24 179.5(2)
C26 N8 C25 N7 -158.5(3)
Cr2A N8 C25 N7 17.2(3)
Cr2 N8 C25 N7 22.1(3)
C26 N8 C25 C24 26.0(4)
Cr2A N8 C25 C24 -158.3(2)
Cr2 N8 C25 C24 -153.4(2)
N4 C15 C14 C13 -2.5(5)
N5 C15 C14 C13 172.1(3)
C26 N9 C30 C29 -1.5(5)
Cr1 N9 C30 C29 -177.9(3)
Co1A N9 C30 C29 -180.0(3)
C35 N10 C31 C32 -2.5(5)
Cr1A N10 C31 C32 -179.3(3)
Co1 N10 C31 C32 179.6(3)
N7 C25 C24 C23 3.2(5)
N8 C25 C24 C23 178.5(3)
N6 C16 C17 C18 1.1(5)
N5 C16 C17 C18 176.4(3)
C25 N7 C21 C22 -1.3(5)
Co1 N7 C21 C22 176.2(3)
Cr1A N7 C21 C22 177.2(3)
N12 C36 C37 C38 5.3(5)
N11 C36 C37 C38 -179.0(3)
C1 N1 C5 N2 -171.8(3)
Cr1A N1 C5 N2 2.5(3)
Co1 N1 C5 N2 6.0(3)
C1 N1 C5 C4 2.3(4)
Cr1A N1 C5 C4 176.6(2)
Co1 N1 C5 C4 -179.9(2)
C6 N2 C5 N1 -159.4(3)
Cr2 N2 C5 N1 26.8(3)
Cr2A N2 C5 N1 20.1(3)
C6 N2 C5 C4 26.9(4)
Cr2 N2 C5 C4 -146.9(3)
Cr2A N2 C5 C4 -153.6(3)
C26 C27 C28 C29 -1.3(5)
N10 C31 C32 C33 -1.1(5)
C5 N1 C1 C2 -2.4(5)
Cr1A N1 C1 C2 -176.4(3)
Co1 N1 C1 C2 179.7(3)
C6 N3 C10 C9 0.3(5)
Co1A N3 C10 C9 -178.7(3)
Cr1 N3 C10 C9 -175.6(3)
C35 C34 C33 C32 0.2(5)
C31 C32 C33 C34 2.2(5)
C15 C14 C13 C12 1.6(5)
C25 C24 C23 C22 -1.3(5)
N9 C30 C29 C28 2.9(5)
C27 C28 C29 C30 -1.5(5)
N3 C10 C9 C8 0.9(5)
C36 C37 C38 C39 -3.6(6)
C15 N4 C11 C12 0.3(5)
Co1 N4 C11 C12 -179.2(3)
Cr1A N4 C11 C12 -174.4(3)
N1 C5 C4 C3 -0.7(5)
N2 C5 C4 C3 172.7(3)
N4 C11 C12 C13 -1.2(6)
C14 C13 C12 C11 0.2(5)
C6 C7 C8 C9 -0.7(5)
C10 C9 C8 C7 -0.7(5)
C36 N12 C40 C39 -1.1(5)
Cr1 N12 C40 C39 176.1(3)
Co1A N12 C40 C39 176.7(3)
N12 C40 C39 C38 2.7(6)
C37 C38 C39 C40 -0.3(6)
C16 C17 C18 C19 -0.8(6)
C20 C19 C18 C17 -0.4(6)
N7 C21 C22 C23 3.2(5)
C24 C23 C22 C21 -1.8(5)
N1 C1 C2 C3 0.8(6)
C16 N6 C20 C19 -1.3(5)
Cr1 N6 C20 C19 -174.8(3)
Co1A N6 C20 C19 -179.9(3)
C18 C19 C20 N6 1.5(6)
C5 C4 C3 C2 -0.9(6)
C1 C2 C3 C4 0.8(6)
C43 O1 C42 C41 177.5(4)
C42 O1 C43 C44 174.5(4)
